data_7209583
loop_
_publ_author_name
'Guo, Xiang-Guang'
'Yang, Wen-Bin'
'Wu, Xiao-Yuan'
'Zhang, Qi-Kai'
'Lin, Lang'
'Yu, RongMin'
'Lu, Can-Zhong'

_publ_section_title
;
 Stoichiometry, temperature, solvent, metal-directed syntheses of
 metal--organic frameworks based on flexible V-shaped
 methylenebis(3,5-dimethylpyrazole) and various aromatic dicarboxylate
 acids
;
_journal_issue 18
_journal_name_full CrystEngComm
_journal_page_first 3654
_journal_paper_doi 10.1039/c3ce00048f
_journal_volume 15
_journal_year 2013
_chemical_formula_sum 'C23 H20 Br3 Cd Co0 Ho0 N4 O6'
_chemical_formula_weight 800.56
_chemical_name_systematic
;
?
;
_space_group_IT_number 2
_symmetry_cell_setting triclinic
_symmetry_space_group_name_Hall '-P 1'
_symmetry_space_group_name_H-M 'P -1'
_atom_sites_solution_hydrogens geom
_atom_sites_solution_primary direct
_atom_sites_solution_secondary difmap
_audit_creation_method SHELXL-97
_cell_angle_alpha 68.340(6)
_cell_angle_beta 70.388(6)
_cell_angle_gamma 68.920(5)
_cell_formula_units_Z 2
_cell_length_a 10.1726(6)
_cell_length_b 11.8494(7)
_cell_length_c 13.6326(8)
_cell_measurement_temperature 293(2)
_cell_volume 1385.48(16)
_computing_structure_refinement 'SHELXL-97 (Sheldrick, 1997)'
_computing_structure_solution 'SHELXS-97 (Sheldrick, 1990)'
_diffrn_ambient_temperature 293(2)
_diffrn_measured_fraction_theta_full 0.960
_diffrn_measured_fraction_theta_max 0.960
_diffrn_measurement_device_type 'SuperNova, Dual, Cu at zero, Atlas'
_diffrn_measurement_method '\w scans'
_diffrn_radiation_monochromator mirror
_diffrn_radiation_source 'superNova (Cu) X-ray Source'
_diffrn_radiation_type CuK\a
_diffrn_radiation_wavelength 1.54184
_diffrn_reflns_av_R_equivalents 0.0444
_diffrn_reflns_av_sigmaI/netI 0.0409
_diffrn_reflns_limit_h_max 11
_diffrn_reflns_limit_h_min -12
_diffrn_reflns_limit_k_max 9
_diffrn_reflns_limit_k_min -14
_diffrn_reflns_limit_l_max 13
_diffrn_reflns_limit_l_min -16
_diffrn_reflns_number 9436
_diffrn_reflns_theta_full 74.41
_diffrn_reflns_theta_max 74.41
_diffrn_reflns_theta_min 3.59
_exptl_absorpt_coefficient_mu 11.764
_exptl_absorpt_correction_T_max 0.2547
_exptl_absorpt_correction_T_min 0.2019
_exptl_absorpt_correction_type multi-scan
_exptl_crystal_colour colorless
_exptl_crystal_density_diffrn 1.919
_exptl_crystal_density_method 'not measured'
_exptl_crystal_description block
_exptl_crystal_F_000 774
_exptl_crystal_size_max 0.20
_exptl_crystal_size_mid 0.18
_exptl_crystal_size_min 0.16
_refine_diff_density_max 1.238
_refine_diff_density_min -1.892
_refine_diff_density_rms 0.169
_refine_ls_extinction_method none
_refine_ls_goodness_of_fit_ref 1.016
_refine_ls_hydrogen_treatment constr
_refine_ls_matrix_type full
_refine_ls_number_parameters 338
_refine_ls_number_reflns 5433
_refine_ls_number_restraints 0
_refine_ls_restrained_S_all 1.016
_refine_ls_R_factor_all 0.0541
_refine_ls_R_factor_gt 0.0499
_refine_ls_shift/su_max 0.001
_refine_ls_shift/su_mean 0.000
_refine_ls_structure_factor_coef Fsqd
_refine_ls_weighting_details 'calc w=1/[\s^2^(Fo^2^)+(0.1026P)^2^+1.1915P] where P=(Fo^2^+2Fc^2^)/3'
_refine_ls_weighting_scheme calc
_refine_ls_wR_factor_gt 0.1362
_refine_ls_wR_factor_ref 0.1422
_reflns_number_gt 4910
_reflns_number_total 5433
_reflns_threshold_expression >2sigma(I)
_cod_data_source_file c3ce00048f.txt
_cod_data_source_block a6
_cod_original_cell_volume 1385.48(14)
_cod_original_sg_symbol_H-M p-1
_cod_database_code 7209583

loop_
_symmetry_equiv_pos_as_xyz
'x, y, z'
'-x, -y, -z'

loop_
_atom_site_label
_atom_site_type_symbol
_atom_site_fract_x
_atom_site_fract_y
_atom_site_fract_z
_atom_site_U_iso_or_equiv
_atom_site_adp_type
_atom_site_occupancy
_atom_site_symmetry_multiplicity
_atom_site_calc_flag
_atom_site_refinement_flags
Cd1 Cd 0.41187(3) 0.68683(3) 0.57534(2) 0.02287(13) Uani 1 1 d .
Br1 Br -0.13769(6) 0.56068(7) 0.83532(5) 0.04834(19) Uani 1 1 d .
Br3 Br 0.46321(11) 0.80179(6) 0.89077(6) 0.0646(3) Uani 1 1 d .
Br2 Br 0.49052(8) 0.13981(7) 0.83501(5) 0.0566(2) Uani 1 1 d .
O6 O 0.3378(4) 0.6387(3) 0.7663(3) 0.0321(8) Uani 1 1 d .
O2 O 0.4188(4) 0.3133(3) 0.5791(3) 0.0355(8) Uani 1 1 d .
O5 O 0.5691(4) 0.6211(4) 0.6988(3) 0.0400(9) Uani 1 1 d .
N26 N 0.3342(5) 0.8888(4) 0.5862(3) 0.0335(9) Uani 1 1 d .
O1 O 0.4684(4) 0.4551(3) 0.6227(3) 0.0338(8) Uani 1 1 d .
O4 O -0.1328(5) 0.4101(4) 1.0647(3) 0.0495(11) Uani 1 1 d .
H4A H -0.1971 0.3926 1.1185 0.074 Uiso 1 1 calc R
N2 N 0.2138(4) 0.7032(4) 0.5226(3) 0.0292(8) Uani 1 1 d .
N1 N 0.2332(5) 0.6376(4) 0.4536(4) 0.0308(9) Uani 1 1 d .
H31 H 0.3160 0.5937 0.4258 0.037 Uiso 1 1 calc R
C6 C 0.4830(6) 0.6263(4) 0.9529(4) 0.0326(11) Uani 1 1 d .
C27 C 0.3106(5) 1.0008(5) 0.5109(4) 0.0278(10) Uani 1 1 d .
N25 N 0.2568(5) 0.9149(4) 0.6814(4) 0.0353(10) Uani 1 1 d .
H25 H 0.2534 0.8592 0.7436 0.042 Uiso 1 1 calc R
C8 C 0.4661(5) 0.6090(4) 0.7761(4) 0.0277(10) Uani 1 1 d .
C14 C 0.2849(5) 0.3599(5) 0.7432(4) 0.0264(9) Uani 1 1 d .
C5 C 0.4856(5) 0.5539(5) 0.8920(4) 0.0284(10) Uani 1 1 d .
C23 C 0.2166(5) 1.0962(4) 0.5577(4) 0.0263(9) Uani 1 1 d .
C15 C 0.1505(5) 0.4474(5) 0.7479(4) 0.0293(10) Uani 1 1 d .
H15 H 0.1337 0.5156 0.6874 0.035 Uiso 1 1 calc R
C29 C 0.0001(5) 0.7253(4) 0.4925(4) 0.0263(9) Uani 1 1 d .
C16 C 0.0395(6) 0.4347(5) 0.8423(4) 0.0312(10) Uani 1 1 d .
C20 C 0.4001(5) 0.3780(4) 0.6392(4) 0.0260(9) Uani 1 1 d .
C7 C 0.5035(6) 0.4264(5) 0.9407(4) 0.0361(11) Uani 1 1 d .
H7 H 0.5065 0.3753 0.9017 0.043 Uiso 1 1 calc R
C33 C 0.0716(5) 0.7578(4) 0.5470(4) 0.0270(9) Uani 1 1 d .
C24 C 0.1856(6) 1.0381(5) 0.6677(4) 0.0338(11) Uani 1 1 d .
C30 C 0.1079(6) 0.6494(5) 0.4338(4) 0.0311(10) Uani 1 1 d .
C11 C 0.0620(6) 0.3324(5) 0.9329(4) 0.0338(11) Uani 1 1 d .
C28 C -0.1600(5) 0.7660(4) 0.4984(4) 0.0311(10) Uani 1 1 d .
H28A H -0.2117 0.7487 0.5741 0.037 Uiso 1 1 calc R
H28B H -0.1805 0.7157 0.4659 0.037 Uiso 1 1 calc R
C34 C 0.0078(6) 0.8373(6) 0.6233(5) 0.0394(12) Uani 1 1 d .
H34A H 0.0662 0.8088 0.6749 0.059 Uiso 1 1 calc R
H34B H -0.0888 0.8305 0.6610 0.059 Uiso 1 1 calc R
H34C H 0.0047 0.9236 0.5833 0.059 Uiso 1 1 calc R
C36 C 0.3846(7) 1.0084(5) 0.3947(5) 0.0410(13) Uani 1 1 d .
H36A H 0.4043 1.0891 0.3585 0.049 Uiso 1 1 calc R
H36B H 0.3231 0.9980 0.3603 0.049 Uiso 1 1 calc R
H36C H 0.4740 0.9430 0.3905 0.049 Uiso 1 1 calc R
C12 C 0.1959(7) 0.2450(5) 0.9282(4) 0.0391(12) Uani 1 1 d .
H12 H 0.2124 0.1761 0.9882 0.047 Uiso 1 1 calc R
C13 C 0.3065(6) 0.2589(5) 0.8345(4) 0.0344(11) Uani 1 1 d .
O3 O -0.0560(8) 0.2043(5) 1.0924(4) 0.087(2) Uani 1 1 d .
C17 C -0.0502(7) 0.3080(6) 1.0385(4) 0.0418(13) Uani 1 1 d .
C35 C 0.1031(7) 0.5857(6) 0.3590(6) 0.0471(14) Uani 1 1 d .
H35A H 0.1311 0.6339 0.2852 0.071 Uiso 1 1 calc R
H35B H 0.0065 0.5796 0.3733 0.071 Uiso 1 1 calc R
H35C H 0.1687 0.5027 0.3707 0.071 Uiso 1 1 calc R
C37 C 0.0934(8) 1.0874(6) 0.7623(5) 0.0543(17) Uani 1 1 d .
H37A H -0.0069 1.1070 0.7629 0.082 Uiso 1 1 calc R
H37B H 0.1156 1.1622 0.7564 0.082 Uiso 1 1 calc R
H37C H 0.1125 1.0246 0.8284 0.082 Uiso 1 1 calc R

loop_
_atom_site_aniso_label
_atom_site_aniso_U_11
_atom_site_aniso_U_22
_atom_site_aniso_U_33
_atom_site_aniso_U_23
_atom_site_aniso_U_13
_atom_site_aniso_U_12
Cd1 0.0257(2) 0.02326(18) 0.01150(18) -0.00040(12) -0.00638(12) -0.00017(13)
Br1 0.0321(3) 0.0616(4) 0.0326(3) -0.0118(3) -0.0013(2) 0.0011(3)
Br3 0.1261(7) 0.0306(3) 0.0389(4) 0.0105(3) -0.0421(4) -0.0229(4)
Br2 0.0544(4) 0.0510(4) 0.0341(3) -0.0053(3) -0.0104(3) 0.0134(3)
O6 0.0285(18) 0.043(2) 0.0114(14) -0.0013(14) -0.0048(13) -0.0013(15)
O2 0.046(2) 0.0380(19) 0.0196(17) -0.0089(15) 0.0020(15) -0.0155(17)
O5 0.0321(19) 0.057(2) 0.0173(17) 0.0026(16) -0.0060(14) -0.0103(18)
N26 0.039(2) 0.029(2) 0.023(2) -0.0020(17) -0.0126(18) 0.0000(18)
O1 0.0281(18) 0.0313(17) 0.0317(19) -0.0066(15) 0.0025(14) -0.0077(14)
O4 0.055(3) 0.055(3) 0.028(2) -0.0143(19) 0.0160(18) -0.023(2)
N2 0.028(2) 0.030(2) 0.025(2) -0.0051(16) -0.0109(16) -0.0008(16)
N1 0.024(2) 0.030(2) 0.033(2) -0.0110(17) -0.0062(17) 0.0003(16)
C6 0.043(3) 0.021(2) 0.022(2) 0.0060(18) -0.013(2) -0.003(2)
C27 0.028(2) 0.028(2) 0.023(2) -0.0016(18) -0.0103(19) -0.0049(19)
N25 0.048(3) 0.025(2) 0.024(2) -0.0015(16) -0.0158(19) 0.0015(18)
C8 0.034(3) 0.028(2) 0.011(2) 0.0023(17) -0.0071(18) -0.0024(19)
C14 0.028(2) 0.031(2) 0.018(2) -0.0073(18) -0.0014(18) -0.0089(19)
C5 0.033(3) 0.033(2) 0.0112(19) 0.0038(17) -0.0075(18) -0.008(2)
C23 0.026(2) 0.020(2) 0.028(2) -0.0023(18) -0.0113(19) -0.0011(17)
C15 0.030(2) 0.033(2) 0.017(2) -0.0030(18) -0.0010(18) -0.008(2)
C29 0.029(2) 0.0182(19) 0.025(2) 0.0010(17) -0.0103(19) -0.0025(17)
C16 0.030(2) 0.036(3) 0.023(2) -0.007(2) -0.0014(19) -0.009(2)
C20 0.027(2) 0.025(2) 0.014(2) 0.0012(17) -0.0018(17) -0.0036(18)
C7 0.051(3) 0.035(3) 0.019(2) -0.001(2) -0.014(2) -0.009(2)
C33 0.032(2) 0.022(2) 0.020(2) 0.0003(17) -0.0073(18) -0.0053(18)
C24 0.039(3) 0.025(2) 0.034(3) -0.008(2) -0.015(2) 0.002(2)
C30 0.029(2) 0.024(2) 0.034(3) -0.004(2) -0.012(2) -0.0002(19)
C11 0.037(3) 0.038(3) 0.020(2) -0.007(2) 0.003(2) -0.013(2)
C28 0.029(2) 0.020(2) 0.037(3) -0.0006(19) -0.011(2) -0.0014(18)
C34 0.036(3) 0.046(3) 0.033(3) -0.017(2) -0.006(2) -0.002(2)
C36 0.042(3) 0.037(3) 0.028(3) -0.005(2) -0.001(2) -0.004(2)
C12 0.052(3) 0.032(3) 0.018(2) 0.000(2) 0.001(2) -0.010(2)
C13 0.038(3) 0.033(3) 0.019(2) -0.004(2) -0.002(2) -0.003(2)
O3 0.107(5) 0.051(3) 0.047(3) -0.002(2) 0.039(3) -0.023(3)
C17 0.051(3) 0.048(3) 0.017(2) -0.004(2) 0.006(2) -0.021(3)
C35 0.044(3) 0.043(3) 0.057(4) -0.028(3) -0.022(3) 0.007(3)
C37 0.068(4) 0.040(3) 0.038(3) -0.013(3) -0.007(3) 0.002(3)

loop_
_atom_type_symbol
_atom_type_description
_atom_type_scat_dispersion_real
_atom_type_scat_dispersion_imag
_atom_type_scat_source
C C 0.0181 0.0091 'International Tables Vol C Tables 4.2.6.8 and 6.1.1.4'
H H 0.0000 0.0000 'International Tables Vol C Tables 4.2.6.8 and 6.1.1.4'
Co Co -2.3653 3.6143 'International Tables Vol C Tables 4.2.6.8 and 6.1.1.4'
Ho Ho -14.9734 3.7046 'International Tables Vol C Tables 4.2.6.8 and 6.1.1.4'
N N 0.0311 0.0180 'International Tables Vol C Tables 4.2.6.8 and 6.1.1.4'
Br Br -0.6763 1.2805 'International Tables Vol C Tables 4.2.6.8 and 6.1.1.4'
Cd Cd 0.1185 4.6533 'International Tables Vol C Tables 4.2.6.8 and 6.1.1.4'
O O 0.0492 0.0322 'International Tables Vol C Tables 4.2.6.8 and 6.1.1.4'

loop_
_geom_angle_atom_site_label_1
_geom_angle_atom_site_label_2
_geom_angle_atom_site_label_3
_geom_angle
_geom_angle_site_symmetry_1
_geom_angle_site_symmetry_3
O2 Cd1 N26 106.10(15) 2_666 .
O2 Cd1 N2 101.08(15) 2_666 .
N26 Cd1 N2 94.13(15) . .
O2 Cd1 O6 152.23(14) 2_666 .
N26 Cd1 O6 82.85(14) . .
N2 Cd1 O6 104.46(14) . .
O2 Cd1 O5 98.72(13) 2_666 .
N26 Cd1 O5 92.09(15) . .
N2 Cd1 O5 156.68(14) . .
O6 Cd1 O5 54.11(12) . .
O2 Cd1 O1 89.66(13) 2_666 .
N26 Cd1 O1 162.87(14) . .
N2 Cd1 O1 89.24(14) . .
O6 Cd1 O1 80.05(13) . .
O5 Cd1 O1 78.65(14) . .
O2 Cd1 C8 124.90(15) 2_666 .
N26 Cd1 C8 88.44(15) . .
N2 Cd1 C8 131.21(15) . .
O6 Cd1 C8 27.60(14) . .
O5 Cd1 C8 26.55(13) . .
O1 Cd1 C8 76.81(14) . .
C8 O6 Cd1 92.6(3) . .
C20 O2 Cd1 124.4(3) . 2_666
C8 O5 Cd1 90.1(3) . .
C27 N26 N25 104.3(4) . .
C27 N26 Cd1 132.2(3) . .
N25 N26 Cd1 120.5(3) . .
C20 O1 Cd1 135.4(3) . .
C33 N2 N1 105.8(4) . .
C33 N2 Cd1 136.4(3) . .
N1 N2 Cd1 117.6(3) . .
C30 N1 N2 111.7(4) . .
C7 C6 C5 121.7(5) 2_667 .
C7 C6 Br3 118.1(4) 2_667 .
C5 C6 Br3 120.3(4) . .
N26 C27 C23 111.4(4) . .
N26 C27 C36 119.1(5) . .
C23 C27 C36 129.5(4) . .
C24 N25 N26 112.5(4) . .
O5 C8 O6 123.0(4) . .
O5 C8 C5 121.4(4) . .
O6 C8 C5 115.6(4) . .
O5 C8 Cd1 63.4(3) . .
O6 C8 Cd1 59.8(2) . .
C5 C8 Cd1 172.9(3) . .
C15 C14 C13 118.2(4) . .
C15 C14 C20 118.7(4) . .
C13 C14 C20 123.1(4) . .
C7 C5 C6 117.7(4) . .
C7 C5 C8 119.1(5) . .
C6 C5 C8 123.2(4) . .
C24 C23 C27 105.2(4) . .
C24 C23 C28 126.7(5) . 2_576
C27 C23 C28 128.1(5) . 2_576
C14 C15 C16 120.9(5) . .
C30 C29 C33 105.2(4) . .
C30 C29 C28 127.9(5) . .
C33 C29 C28 126.9(5) . .
C11 C16 C15 120.3(5) . .
C11 C16 Br1 123.8(4) . .
C15 C16 Br1 115.8(4) . .
O2 C20 O1 126.7(4) . .
O2 C20 C14 116.4(4) . .
O1 C20 C14 116.8(4) . .
C5 C7 C6 120.7(5) . 2_667
N2 C33 C29 109.8(4) . .
N2 C33 C34 121.5(4) . .
C29 C33 C34 128.6(5) . .
N25 C24 C23 106.6(5) . .
N25 C24 C37 121.3(5) . .
C23 C24 C37 132.1(5) . .
N1 C30 C29 107.4(5) . .
N1 C30 C35 121.2(5) . .
C29 C30 C35 131.4(5) . .
C12 C11 C16 118.8(5) . .
C12 C11 C17 116.3(5) . .
C16 C11 C17 124.9(5) . .
C29 C28 C23 113.9(4) . 2_576
C11 C12 C13 120.7(5) . .
C14 C13 C12 121.0(5) . .
C14 C13 Br2 120.2(4) . .
C12 C13 Br2 118.7(4) . .
O3 C17 O4 124.7(5) . .
O3 C17 C11 121.9(6) . .
O4 C17 C11 113.3(5) . .

loop_
_geom_bond_atom_site_label_1
_geom_bond_atom_site_label_2
_geom_bond_distance
_geom_bond_site_symmetry_2
Cd1 O2 2.228(4) 2_666
Cd1 N26 2.279(4) .
Cd1 N2 2.281(4) .
Cd1 O6 2.359(3) .
Cd1 O5 2.437(4) .
Cd1 O1 2.468(4) .
Cd1 C8 2.726(4) .
Br1 C16 1.887(5) .
Br3 C6 1.897(5) .
Br2 C13 1.897(5) .
O6 C8 1.264(6) .
O2 C20 1.245(6) .
O2 Cd1 2.228(3) 2_666
O5 C8 1.219(6) .
N26 C27 1.343(6) .
N26 N25 1.354(6) .
O1 C20 1.253(6) .
O4 C17 1.297(7) .
N2 C33 1.335(6) .
N2 N1 1.354(6) .
N1 C30 1.339(7) .
C6 C7 1.384(7) 2_667
C6 C5 1.385(7) .
C27 C23 1.395(7) .
C27 C36 1.492(7) .
N25 C24 1.349(6) .
C8 C5 1.522(6) .
C14 C15 1.386(7) .
C14 C13 1.388(7) .
C14 C20 1.506(6) .
C5 C7 1.378(7) .
C23 C24 1.378(7) .
C23 C28 1.511(6) 2_576
C15 C16 1.399(7) .
C29 C30 1.372(7) .
C29 C33 1.417(7) .
C29 C28 1.505(7) .
C16 C11 1.391(7) .
C7 C6 1.384(7) 2_667
C33 C34 1.490(7) .
C24 C37 1.495(8) .
C30 C35 1.497(8) .
C11 C12 1.381(8) .
C11 C17 1.512(7) .
C28 C23 1.511(6) 2_576
C12 C13 1.392(7) .
O3 C17 1.188(8) .
